data_1531653
loop_
_publ_author_name
'Jin, X.-R.'
'Zhang, L.-D.'
'Guo, H.-Y.'
'Shu, G.-M.'
'Wang, R.-J.'

_publ_section_title
;
 Synthesis and characterization of a novel quaternary metal selenide K2
 Hg3 Ge2 Se8
;
_journal_name_full 'Journal of Alloys Compd.'
_journal_page_first 67
_journal_page_last 71
_journal_volume 347
_journal_year 2002
_chemical_formula_sum 'Ge2 Hg3 K2 Se8'
_chemical_name_systematic 'K2 Hg3 Ge2 Se8'
_space_group_IT_number 41
_symmetry_space_group_name_Hall 'A 2 -2ab'
_symmetry_space_group_name_H-M 'A b a 2'
_cell_angle_alpha 90
_cell_angle_beta 90
_cell_angle_gamma 90
_cell_formula_units_Z 4
_cell_length_a 19.851
_cell_length_b 10.004
_cell_length_c 8.6097
_cell_volume 1709.795
_citation_journal_id_ASTM JALCEU
_cod_data_source_file Jin_JALCEU_2002_592.cif
_cod_data_source_block Ge2Hg3K2Se8
_cod_database_code 1531653

loop_
_symmetry_equiv_pos_as_xyz
x,y,z
-x,-y,z
-x+1/2,y+1/2,z
x+1/2,-y+1/2,z
x,y+1/2,z+1/2
-x,-y+1/2,z+1/2
-x+1/2,y+1,z+1/2
x+1/2,-y+1,z+1/2

loop_
_atom_site_label
_atom_site_type_symbol
_atom_site_fract_x
_atom_site_fract_y
_atom_site_fract_z
_atom_site_occupancy
_atom_site_U_iso_or_equiv
Se2 Se-2 0.86758 0.59221 0.16199 1 0.0
Se3 Se-2 0.62004 0.48365 0.16519 1 0.0
K1 K+1 0.88313 0.2958 0.3207 1 0.0
Se4 Se-2 0.53448 0.76399 0.9687 1 0.0
Se1 Se-2 0.7296 0.79323 0.9618 1 0.0
Ge1 Ge+4 0.63293 0.78769 0.81383 1 0.0
Hg1 Hg+2 0.5 0 0.96331 1 0.0
Hg2 Hg+2 0.7426 0.5462 0.12387 1 0.0
